data_4020029
loop_
_publ_author_name
'Kazuaki Katakawa'
'Mariko Kitajima'
'Norio Aimi'
'Hiroko Seki'
'Kentaro Yamaguchi'
'Kazuo Furihata'
'Takashi Harayama'
'Hiromitsu Takayama'

_journal_name_full 'Journal of Organic Chemistry'
_journal_page_first 658
_journal_page_last 663
_journal_paper_doi 10.1021/jo0483825
_journal_volume 70
_journal_year 2005
_chemical_formula_sum 'C17 H27 N O2'
_chemical_formula_weight 277.40
_space_group_IT_number 4
_symmetry_cell_setting monoclinic
_symmetry_space_group_name_Hall 'P 2yb'
_symmetry_space_group_name_H-M 'P 1 21 1'
_atom_sites_solution_hydrogens geom
_atom_sites_solution_primary direct
_atom_sites_solution_secondary difmap
_cell_angle_alpha 90.00
_cell_angle_beta 102.200(3)
_cell_angle_gamma 90.00
_cell_formula_units_Z 4
_cell_length_a 7.7918(13)
_cell_length_b 19.181(3)
_cell_length_c 10.7621(18)
_cell_measurement_reflns_used ?
_cell_measurement_temperature 173(2)
_cell_measurement_theta_max ?
_cell_measurement_theta_min ?
_cell_volume 1572.1(4)
_diffrn_ambient_temperature 173(2)
_diffrn_detector_area_resol_mean ?
_diffrn_measurement_device_type ?
_diffrn_measurement_method ?
_diffrn_radiation_monochromator graphite
_diffrn_radiation_source 'fine-focus sealed tube'
_diffrn_radiation_type MoK\a
_diffrn_radiation_wavelength 0.71073
_diffrn_reflns_av_R_equivalents 0.0852
_diffrn_reflns_av_sigmaI/netI 0.1469
_diffrn_reflns_limit_h_max 10
_diffrn_reflns_limit_h_min -9
_diffrn_reflns_limit_k_max 24
_diffrn_reflns_limit_k_min -22
_diffrn_reflns_limit_l_max 14
_diffrn_reflns_limit_l_min -14
_diffrn_reflns_number 10740
_diffrn_reflns_theta_max 28.58
_diffrn_reflns_theta_min 1.94
_diffrn_standards_decay_% ?
_diffrn_standards_interval_count ?
_diffrn_standards_interval_time ?
_diffrn_standards_number ?
_exptl_absorpt_coefficient_mu 0.076
_exptl_absorpt_correction_T_max ?
_exptl_absorpt_correction_T_min ?
_exptl_absorpt_correction_type ?
_exptl_absorpt_process_details ?
_exptl_crystal_colour ?
_exptl_crystal_density_diffrn 1.172
_exptl_crystal_density_meas ?
_exptl_crystal_density_method 'not measured'
_exptl_crystal_description ?
_exptl_crystal_F_000 608
_exptl_crystal_size_max ?
_exptl_crystal_size_mid ?
_exptl_crystal_size_min ?
_refine_ls_abs_structure_details 'Flack H D (1983), Acta Cryst. A39, 876-881'
_refine_ls_abs_structure_Flack 0.00
_refine_ls_extinction_coef 0.0056(17)
_refine_ls_extinction_expression Fc^*^=kFc[1+0.001xFc^2^\l^3^/sin(2\q)]^-1/4^
_refine_ls_extinction_method SHELXL
_refine_ls_goodness_of_fit_ref 0.917
_refine_ls_hydrogen_treatment mixed
_refine_ls_matrix_type full
_refine_ls_number_parameters 369
_refine_ls_number_reflns 6737
_refine_ls_number_restraints 1
_refine_ls_restrained_S_all 0.917
_refine_ls_R_factor_all 0.1437
_refine_ls_R_factor_gt 0.0715
_refine_ls_shift/su_max 0.000
_refine_ls_shift/su_mean 0.000
_refine_ls_structure_factor_coef Fsqd
_refine_ls_weighting_details 'calc w=1/[\s^2^(Fo^2^)+(0.0963P)^2^] where P=(Fo^2^+2Fc^2^)/3'
_refine_ls_weighting_scheme calc
_refine_ls_wR_factor_gt 0.1576
_refine_ls_wR_factor_ref 0.2011
_reflns_number_gt 3168
_reflns_number_total 6737
_reflns_threshold_expression >2sigma(I)
_cod_depositor_comments
;
The following automatic conversions were performed:
'_symmetry_cell_setting' value 'Monoclinic' changed to 'monoclinic'
according to '/home/saulius/struct/CIF-dictionaries/cif_core.dic'
dictionary named 'cif_core.dic' version 2.4.1 from 2010-06-29.

Automatic conversion script
Id: cif_fix_enum 1527 2010-12-29 10:47:43Z saulius 
;
_cod_original_sg_symbol_H-M 'P 21'
_cod_database_code 4020029

loop_
_symmetry_equiv_pos_as_xyz
'x, y, z'
'-x, y+1/2, -z'

loop_
_atom_site_label
_atom_site_type_symbol
_atom_site_fract_x
_atom_site_fract_y
_atom_site_fract_z
_atom_site_U_iso_or_equiv
_atom_site_adp_type
_atom_site_occupancy
_atom_site_symmetry_multiplicity
_atom_site_calc_flag
_atom_site_refinement_flags
_atom_site_disorder_assembly
_atom_site_disorder_group
C1 C 1.5933(6) 0.1150(3) 0.6914(4) 0.0460(13) Uani 1 1 d . . .
H1A H 1.5294 0.0759 0.6423 0.055 Uiso 1 1 calc R . .
H1B H 1.6358 0.0990 0.7801 0.055 Uiso 1 1 calc R . .
C2 C 1.7494(6) 0.1348(3) 0.6349(4) 0.0472(13) Uani 1 1 d . . .
H2A H 1.8206 0.0926 0.6296 0.057 Uiso 1 1 calc R . .
H2B H 1.8238 0.1683 0.6923 0.057 Uiso 1 1 calc R . .
C3 C 1.6963(6) 0.1671(3) 0.5031(4) 0.0402(12) Uani 1 1 d . . .
H3A H 1.8041 0.1806 0.4741 0.048 Uiso 1 1 calc R . .
H3B H 1.6288 0.2102 0.5095 0.048 Uiso 1 1 calc R . .
C4 C 1.5849(5) 0.1193(2) 0.4010(4) 0.0325(10) Uani 1 1 d . . .
H4 H 1.5684 0.0726 0.4382 0.039 Uiso 1 1 calc R . .
C5 C 1.6811(6) 0.1115(3) 0.2922(4) 0.0409(12) Uani 1 1 d . . .
C6 C 1.5987(6) 0.1613(3) 0.1864(4) 0.0387(11) Uani 1 1 d . . .
H6A H 1.5485 0.1351 0.1078 0.046 Uiso 1 1 calc R . .
H6B H 1.6878 0.1943 0.1679 0.046 Uiso 1 1 calc R . .
C7 C 1.4546(5) 0.2006(2) 0.2336(4) 0.0329(10) Uani 1 1 d . . .
H7 H 1.5095 0.2427 0.2804 0.039 Uiso 1 1 calc R . .
C8 C 1.2995(6) 0.2252(2) 0.1318(4) 0.0355(11) Uani 1 1 d . . .
H8A H 1.2221 0.2546 0.1721 0.043 Uiso 1 1 calc R . .
H8B H 1.3438 0.2545 0.0695 0.043 Uiso 1 1 calc R . .
C9 C 1.2859(6) 0.1544(3) 0.6512(4) 0.0454(13) Uani 1 1 d . . .
H9A H 1.2121 0.1947 0.6640 0.054 Uiso 1 1 calc R . .
H9B H 1.2609 0.1159 0.7059 0.054 Uiso 1 1 calc R . .
C10 C 1.2371(6) 0.1318(2) 0.5134(4) 0.0405(12) Uani 1 1 d . . .
H10A H 1.1081 0.1257 0.4896 0.049 Uiso 1 1 calc R . .
H10B H 1.2914 0.0858 0.5053 0.049 Uiso 1 1 calc R . .
C11 C 1.2928(6) 0.1822(3) 0.4189(4) 0.0385(12) Uani 1 1 d . . .
H11A H 1.3595 0.2210 0.4672 0.046 Uiso 1 1 calc R . .
H11B H 1.1859 0.2023 0.3644 0.046 Uiso 1 1 calc R . .
C12 C 1.4054(5) 0.1496(2) 0.3333(4) 0.0314(10) Uani 1 1 d . . .
C13 C 1.2963(6) 0.0922(3) 0.2541(4) 0.0396(12) Uani 1 1 d . . .
C14 C 1.1390(6) 0.1156(3) 0.1565(4) 0.0409(12) Uani 1 1 d . . .
H14A H 1.0544 0.1390 0.1995 0.049 Uiso 1 1 calc R . .
H14B H 1.0801 0.0744 0.1108 0.049 Uiso 1 1 calc R . .
C15 C 1.1928(6) 0.1654(3) 0.0619(4) 0.0403(12) Uani 1 1 d . . .
H15 H 1.2690 0.1393 0.0138 0.048 Uiso 1 1 calc R . .
C16 C 1.0319(6) 0.1925(3) -0.0339(4) 0.0535(15) Uani 1 1 d . . .
H16A H 0.9670 0.1530 -0.0789 0.080 Uiso 1 1 calc R . .
H16B H 1.0706 0.2233 -0.0953 0.080 Uiso 1 1 calc R . .
H16C H 0.9556 0.2184 0.0112 0.080 Uiso 1 1 calc R . .
C17 C 1.5106(7) 0.2129(3) 0.8085(4) 0.0602(16) Uani 1 1 d . . .
H17A H 1.4328 0.2535 0.8017 0.090 Uiso 1 1 calc R . .
H17B H 1.6331 0.2285 0.8257 0.090 Uiso 1 1 calc R . .
H17C H 1.4916 0.1829 0.8781 0.090 Uiso 1 1 calc R . .
C21 C 1.1121(6) 0.3499(3) 0.6357(5) 0.0469(13) Uani 1 1 d . . .
H21A H 1.0645 0.3159 0.5679 0.056 Uiso 1 1 calc R . .
H21B H 1.1617 0.3234 0.7139 0.056 Uiso 1 1 calc R . .
C22 C 1.2567(6) 0.3914(3) 0.5967(5) 0.0508(14) Uani 1 1 d . . .
H22A H 1.3467 0.3588 0.5785 0.061 Uiso 1 1 calc R . .
H22B H 1.3134 0.4213 0.6688 0.061 Uiso 1 1 calc R . .
C23 C 1.1940(6) 0.4372(3) 0.4810(4) 0.0437(13) Uani 1 1 d . . .
H23A H 1.2955 0.4640 0.4645 0.052 Uiso 1 1 calc R . .
H23B H 1.1080 0.4711 0.5010 0.052 Uiso 1 1 calc R . .
C24 C 1.1091(5) 0.3983(3) 0.3590(4) 0.0351(11) Uani 1 1 d . . .
H24 H 1.1321 0.3473 0.3726 0.042 Uiso 1 1 calc R . .
C25 C 1.1946(6) 0.4227(3) 0.2527(4) 0.0446(13) Uani 1 1 d . . .
C26 C 1.0660(6) 0.4615(3) 0.1520(5) 0.0462(13) Uani 1 1 d . . .
H26A H 1.0339 0.4335 0.0733 0.055 Uiso 1 1 calc R . .
H26B H 1.1157 0.5065 0.1317 0.055 Uiso 1 1 calc R . .
C27 C 0.9060(6) 0.4730(2) 0.2120(4) 0.0349(11) Uani 1 1 d . . .
H27 H 0.9284 0.5158 0.2662 0.042 Uiso 1 1 calc R . .
C28 C 0.7314(6) 0.4831(3) 0.1172(4) 0.0412(12) Uani 1 1 d . . .
H28A H 0.6396 0.4955 0.1644 0.049 Uiso 1 1 calc R . .
H28B H 0.7430 0.5225 0.0602 0.049 Uiso 1 1 calc R . .
C29 C 0.7943(6) 0.3656(3) 0.6138(4) 0.0415(12) Uani 1 1 d . . .
H29A H 0.7081 0.3978 0.6384 0.050 Uiso 1 1 calc R . .
H29B H 0.7848 0.3202 0.6557 0.050 Uiso 1 1 calc R . .
C30 C 0.7502(6) 0.3556(3) 0.4709(4) 0.0402(12) Uani 1 1 d . . .
H30A H 0.6243 0.3435 0.4442 0.048 Uiso 1 1 calc R . .
H30B H 0.8192 0.3159 0.4487 0.048 Uiso 1 1 calc R . .
C31 C 0.7876(6) 0.4206(2) 0.3961(4) 0.0335(10) Uani 1 1 d . . .
H31A H 0.8408 0.4568 0.4579 0.040 Uiso 1 1 calc R . .
H31B H 0.6742 0.4391 0.3482 0.040 Uiso 1 1 calc R . .
C32 C 0.9095(5) 0.4090(2) 0.3017(4) 0.0279(10) Uani 1 1 d . . .
C33 C 0.8403(5) 0.3467(3) 0.2170(4) 0.0347(11) Uani 1 1 d . . .
C34 C 0.6704(5) 0.3549(2) 0.1235(4) 0.0337(10) Uani 1 1 d . . .
H34A H 0.5741 0.3603 0.1699 0.040 Uiso 1 1 calc R . .
H34B H 0.6469 0.3123 0.0706 0.040 Uiso 1 1 calc R . .
C35 C 0.6726(6) 0.4186(3) 0.0367(4) 0.0401(12) Uani 1 1 d . . .
H35 H 0.7589 0.4096 -0.0182 0.048 Uiso 1 1 calc R . .
C36 C 0.4907(7) 0.4287(3) -0.0491(5) 0.0534(14) Uani 1 1 d . . .
H36A H 0.4043 0.4370 0.0035 0.080 Uiso 1 1 calc R . .
H36B H 0.4582 0.3867 -0.1006 0.080 Uiso 1 1 calc R . .
H36C H 0.4933 0.4688 -0.1051 0.080 Uiso 1 1 calc R . .
C37 C 1.0022(7) 0.4168(3) 0.7907(4) 0.0494(13) Uani 1 1 d . . .
H37A H 0.9097 0.4495 0.8012 0.074 Uiso 1 1 calc R . .
H37B H 1.1166 0.4400 0.8132 0.074 Uiso 1 1 calc R . .
H37C H 1.0010 0.3765 0.8464 0.074 Uiso 1 1 calc R . .
N1 N 1.4724(5) 0.1741(2) 0.6902(3) 0.0393(10) Uani 1 1 d . . .
N2 N 0.9713(5) 0.3935(2) 0.6585(3) 0.0371(9) Uani 1 1 d . . .
O5 O 1.8055(5) 0.0740(2) 0.2934(3) 0.0614(11) Uani 1 1 d . . .
O13 O 1.3417(5) 0.03052(19) 0.2659(3) 0.0526(10) Uani 1 1 d . . .
O25 O 1.3477(5) 0.4142(3) 0.2507(3) 0.0804(15) Uani 1 1 d . . .
O33 O 0.9190(4) 0.29064(17) 0.2277(3) 0.0493(9) Uani 1 1 d . . .

loop_
_atom_site_aniso_label
_atom_site_aniso_U_11
_atom_site_aniso_U_22
_atom_site_aniso_U_33
_atom_site_aniso_U_23
_atom_site_aniso_U_13
_atom_site_aniso_U_12
C1 0.044(3) 0.059(3) 0.034(3) 0.015(2) 0.005(2) 0.019(3)
C2 0.043(3) 0.061(4) 0.035(3) 0.006(3) 0.003(2) 0.003(3)
C3 0.031(3) 0.050(3) 0.037(2) -0.001(2) 0.002(2) -0.007(2)
C4 0.034(2) 0.038(3) 0.026(2) 0.007(2) 0.0097(19) 0.004(2)
C5 0.031(3) 0.048(3) 0.043(3) 0.003(2) 0.008(2) 0.006(2)
C6 0.035(3) 0.043(3) 0.040(3) 0.012(2) 0.012(2) 0.003(2)
C7 0.031(2) 0.039(3) 0.029(2) -0.002(2) 0.0072(19) -0.001(2)
C8 0.032(2) 0.041(3) 0.034(2) 0.007(2) 0.0053(19) 0.000(2)
C9 0.046(3) 0.056(3) 0.037(3) 0.009(3) 0.016(2) 0.010(3)
C10 0.033(3) 0.052(3) 0.039(3) 0.004(2) 0.012(2) -0.001(2)
C11 0.032(3) 0.054(3) 0.029(2) -0.002(2) 0.0053(19) 0.000(2)
C12 0.025(2) 0.042(3) 0.027(2) 0.001(2) 0.0059(18) -0.003(2)
C13 0.037(3) 0.046(3) 0.038(3) 0.008(2) 0.011(2) 0.001(2)
C14 0.037(3) 0.053(3) 0.032(2) -0.003(2) 0.004(2) -0.005(2)
C15 0.038(3) 0.049(3) 0.033(2) 0.001(2) 0.007(2) -0.005(2)
C16 0.045(3) 0.073(4) 0.038(3) 0.004(3) -0.001(2) -0.004(3)
C17 0.070(4) 0.077(4) 0.030(3) -0.002(3) 0.003(2) 0.023(3)
C21 0.042(3) 0.061(3) 0.039(3) 0.003(3) 0.010(2) 0.014(3)
C22 0.034(3) 0.075(4) 0.040(3) 0.008(3) 0.002(2) 0.010(3)
C23 0.034(3) 0.061(3) 0.036(3) -0.005(2) 0.006(2) -0.005(2)
C24 0.028(2) 0.043(3) 0.032(2) 0.002(2) 0.0013(19) -0.002(2)
C25 0.034(3) 0.064(4) 0.035(3) -0.009(3) 0.008(2) -0.005(3)
C26 0.039(3) 0.060(3) 0.041(3) 0.006(3) 0.011(2) -0.012(3)
C27 0.034(3) 0.033(3) 0.036(3) -0.004(2) 0.005(2) -0.007(2)
C28 0.040(3) 0.049(3) 0.034(3) 0.007(2) 0.006(2) -0.002(2)
C29 0.047(3) 0.042(3) 0.037(3) -0.003(2) 0.013(2) -0.005(2)
C30 0.040(3) 0.051(3) 0.033(2) 0.000(2) 0.014(2) -0.010(2)
C31 0.028(2) 0.043(3) 0.029(2) 0.002(2) 0.0049(19) 0.004(2)
C32 0.028(2) 0.034(2) 0.022(2) -0.0017(19) 0.0050(17) -0.006(2)
C33 0.024(2) 0.049(3) 0.031(2) 0.003(2) 0.0051(19) 0.001(2)
C34 0.027(2) 0.042(3) 0.031(2) -0.003(2) 0.0023(19) -0.004(2)
C35 0.033(3) 0.062(3) 0.025(2) 0.001(2) 0.0043(19) -0.005(2)
C36 0.045(3) 0.068(4) 0.042(3) 0.008(3) -0.004(2) -0.005(3)
C37 0.055(3) 0.058(3) 0.034(3) -0.001(3) 0.005(2) 0.010(3)
N1 0.040(2) 0.049(3) 0.030(2) 0.0020(19) 0.0079(17) 0.014(2)
N2 0.032(2) 0.046(2) 0.033(2) 0.0008(18) 0.0059(16) 0.0010(19)
O5 0.049(2) 0.077(3) 0.063(2) 0.014(2) 0.0220(19) 0.026(2)
O13 0.049(2) 0.042(2) 0.066(2) 0.0029(18) 0.0092(18) -0.0062(18)
O25 0.030(2) 0.160(5) 0.054(2) 0.004(3) 0.0144(17) 0.004(2)
O33 0.038(2) 0.047(2) 0.057(2) -0.0071(18) -0.0026(17) 0.0061(18)
